data_4131222
loop_
_publ_author_name
'R\"ossler, Simon L'
'Krautwald, Simon'
'Carreira, Erick M.'

_publ_section_title
;
 Study of Intermediates in Iridium-(Phosphoramidite,Olefin)-Catalyzed
 Enantioselective Allylic Substitution.
;
_journal_issue 10
_journal_name_full 'Journal of the American Chemical Society'
_journal_page_first 3603
_journal_page_last 3606
_journal_paper_doi 10.1021/jacs.6b12421
_journal_volume 139
_journal_year 2017
_chemical_absolute_configuration ad
_chemical_formula_moiety 'C34 H22 N O2 P'
_chemical_formula_sum 'C34 H22 N O2 P'
_chemical_formula_weight 507.49
_space_group_crystal_system monoclinic
_space_group_IT_number 4
_space_group_name_Hall 'P 2yb'
_space_group_name_H-M_alt 'P 1 21 1'
_atom_sites_solution_hydrogens geom
_atom_sites_solution_primary dual
_audit_creation_date 2016-11-11
_audit_creation_method
;
Olex2 1.2
(compiled 2016.11.07 svn.r3352 for OlexSys, GUI svn.r5261)
;
_cell_angle_alpha 90
_cell_angle_beta 96.0300(10)
_cell_angle_gamma 90
_cell_formula_units_Z 2
_cell_length_a 12.02330(10)
_cell_length_b 7.58550(10)
_cell_length_c 13.99810(10)
_cell_measurement_reflns_used 30093
_cell_measurement_temperature 173.2(1)
_cell_measurement_theta_max 78.6060
_cell_measurement_theta_min 3.1970
_cell_volume 1269.60(2)
_computing_cell_refinement 'CrysAlisPro 1.171.39.9f (Rigaku OD, 2015)'
_computing_data_collection 'CrysAlisPro 1.171.39.9f (Rigaku OD, 2015)'
_computing_data_reduction 'CrysAlisPro 1.171.39.9f (Rigaku OD, 2015)'
_computing_molecular_graphics 'Olex2 (Dolomanov et al., 2009)'
_computing_publication_material 'Olex2 (Dolomanov et al., 2009)'
_computing_structure_refinement 'XL (Sheldrick, 2008)'
_computing_structure_solution 'XT (Sheldrick, 2015)'
_diffrn_ambient_environment N~2~
_diffrn_ambient_temperature 173.2(1)
_diffrn_detector 'CCD plate'
_diffrn_detector_type 'Pilatus 300K'
_diffrn_measured_fraction_theta_full 1.000
_diffrn_measured_fraction_theta_max 1.000
_diffrn_measurement_details
;
List of Runs (angles in degrees, time in seconds):

  # Type    Start    End  Width  t~exp~   \w     \q     \k     \f   Frames
--------------------------------------------------------------------------
  1  \w    -73.00  15.00   0.50    0.15    --  -50.21  77.00 -90.00  176
  2  \w   -125.00 -40.00   0.50    0.15    --  -50.21 -38.00 150.00  170
  3  \w   -115.00 -28.00   0.50    0.15    --  -50.21 -77.00  90.00  174
  4  \w     59.00 120.00   0.50    0.15    --   50.21 178.00  90.00  122
  5  \w    -95.00  -9.00   0.50    0.40    --  -70.00 125.00  90.00  172
  6  \w    -85.00   1.00   0.50    0.40    --  -70.00  57.00   0.00  172
  7  \w   -145.00 -60.00   0.50    0.40    --  -70.00 -38.00-150.00  170
  8  \w     39.00 111.00   0.50    0.40    --  107.75 -99.00   0.00  144
  9  \w     33.00  70.00   0.50    0.40    --  107.75 -38.00-180.00   74
 10  \w     39.00 111.00   0.50    0.40    --  107.75 -99.00  60.00  144
 11  \w     33.00  70.00   0.50    0.40    --  107.75 -38.00 150.00   74
 12  \w     33.00  70.00   0.50    0.40    --  107.75 -38.00   0.00   74
 13  \w     39.00 111.00   0.50    0.40    --  107.75 -99.00 -90.00  144
 14  \w     33.00  70.00   0.50    0.40    --  107.75 -38.00  60.00   74
 15  \w     33.00  76.00   0.50    0.40    --  107.75 -19.00  90.00   86
 16  \w     43.00 130.00   0.50    0.40    --  107.75 -77.00 120.00  174
 17  \w     33.00  70.00   0.50    0.40    --  107.75 -38.00  30.00   74
 18  \w     33.00  70.00   0.50    0.40    --  107.75 -38.00 -30.00   74
 19  \w     97.00 178.00   0.50    0.40    --  107.75  19.00 -30.00  162
 20  \w     37.00 106.00   0.50    0.40    --  107.75 -57.00-120.00  138
 21  \w     39.00 111.00   0.50    0.40    --  107.75 -99.00-180.00  144
 22  \w     37.00 106.00   0.50    0.40    --  107.75 -57.00  90.00  138
 23  \w     33.00  76.00   0.50    0.40    --  107.75 -19.00  30.00   86
 24  \w     39.00 111.00   0.50    0.40    --  107.75 -99.00  90.00  144
 25  \w     33.00  70.00   0.50    0.40    --  107.75 -38.00 -60.00   74
 26  \w     97.00 178.00   0.50    0.40    --  107.75  19.00-150.00  162
 27  \w     38.00 121.00   0.50    0.40    --  107.75-125.00   0.00  166
 28  \w     33.00  76.00   0.50    0.40    --  107.75 -19.00-150.00   86
 29  \w     98.00 178.00   0.50    0.40    --  107.75  38.00  30.00  160
 30  \w   -115.00 -28.00   0.50    0.15    --  -50.21 -77.00  30.00  174
 31  \w   -115.00 -28.00   0.50    0.15    --  -50.21 -77.00 -60.00  174
 32  \w   -121.00 -35.00   0.50    0.15    --  -50.21 -57.00 -60.00  172
 33  \w   -115.00 -28.00   0.50    0.15    --  -50.21 -77.00 150.00  174
 34  \w   -135.00 -87.00   0.50    0.40    --  -70.00 -77.00-150.00   96
 35  \w   -135.00 -47.00   0.50    0.40    --  -70.00 -77.00 -60.00  176
 36  \w   -135.00 -47.00   0.50    0.40    --  -70.00 -77.00  60.00  176
 37  \w   -135.00 -47.00   0.50    0.40    --  -70.00 -77.00 120.00  176
 38  \w   -135.00 -47.00   0.50    0.40    --  -70.00 -77.00   0.00  176
 39  \w   -135.00 -47.00   0.50    0.40    --  -70.00 -77.00-120.00  176
 40  \w   -135.00 -47.00   0.50    0.40    --  -70.00 -77.00-180.00  176
 41  \w   -135.00 -47.00   0.50    0.40    --  -70.00 -77.00 -90.00  176
 42  \w     85.00 173.00   0.50    0.40    --  107.75  77.00 -30.00  176
 43  \w     93.00 178.00   0.50    0.40    --  107.75  57.00 150.00  170
 44  \w     97.00 178.00   0.50    0.40    --  107.75  19.00-120.00  162
 45  \w     85.00 173.00   0.50    0.40    --  107.75  77.00  60.00  176
 46  \w     98.00 178.00   0.50    0.40    --  107.75  38.00 120.00  160
 47  \w     85.00 173.00   0.50    0.40    --  107.75  77.00  30.00  176
 48  \w     85.00 173.00   0.50    0.40    --  107.75  77.00 -90.00  176
;
_diffrn_measurement_device 'four-circle diffractometer'
_diffrn_measurement_device_type 'XtaLAB Synergy, Dualflex, Pilatus 300K'
_diffrn_measurement_method '\w scans'
_diffrn_orient_matrix_type 'CrysAlisPro convention (1999,Acta A55,543-557)'
_diffrn_orient_matrix_UB_11 0.0980021000
_diffrn_orient_matrix_UB_12 -0.0185813000
_diffrn_orient_matrix_UB_13 0.0795913000
_diffrn_orient_matrix_UB_21 0.0827758000
_diffrn_orient_matrix_UB_22 0.0503041000
_diffrn_orient_matrix_UB_23 -0.0723403000
_diffrn_orient_matrix_UB_31 -0.0120899000
_diffrn_orient_matrix_UB_32 0.1958561000
_diffrn_orient_matrix_UB_33 0.0261034000
_diffrn_radiation_monochromator mirror
_diffrn_radiation_probe x-ray
_diffrn_radiation_type CuK\a
_diffrn_radiation_wavelength 1.54184
_diffrn_reflns_av_R_equivalents 0.0311
_diffrn_reflns_av_unetI/netI 0.0166
_diffrn_reflns_Laue_measured_fraction_full 1.000
_diffrn_reflns_Laue_measured_fraction_max 1.000
_diffrn_reflns_limit_h_max 14
_diffrn_reflns_limit_h_min -14
_diffrn_reflns_limit_k_max 9
_diffrn_reflns_limit_k_min -8
_diffrn_reflns_limit_l_max 16
_diffrn_reflns_limit_l_min -16
_diffrn_reflns_number 33861
_diffrn_reflns_point_group_measured_fraction_full 0.975
_diffrn_reflns_point_group_measured_fraction_max 0.975
_diffrn_reflns_theta_full 67.071
_diffrn_reflns_theta_max 67.071
_diffrn_reflns_theta_min 3.175
_diffrn_source 'micro-focus sealed X-ray tube'
_diffrn_source_type 'PhotonJet (Cu) X-ray Source'
_exptl_absorpt_coefficient_mu 1.218
_exptl_absorpt_correction_T_max 1.00000
_exptl_absorpt_correction_T_min 0.78785
_exptl_absorpt_correction_type multi-scan
_exptl_absorpt_process_details
;
CrysAlisPro 1.171.39.9f (Rigaku Oxford Diffraction, 2015)
Empirical absorption correction using spherical harmonics,
 implemented in SCALE3 ABSPACK scaling algorithm.
;
_exptl_crystal_colour 'clear colourless'
_exptl_crystal_colour_lustre clear
_exptl_crystal_colour_primary colourless
_exptl_crystal_density_diffrn 1.328
_exptl_crystal_description block
_exptl_crystal_F_000 528
_exptl_crystal_size_max 0.19
_exptl_crystal_size_mid 0.15
_exptl_crystal_size_min 0.09
_refine_diff_density_max 0.162
_refine_diff_density_min -0.174
_refine_diff_density_rms 0.028
_refine_ls_abs_structure_details
;
 Flack x determined using 1898 quotients [(I+)-(I-)]/[(I+)+(I-)]
 (Parsons, Flack and Wagner, Acta Cryst. B69 (2013) 249-259).
;
_refine_ls_abs_structure_Flack -0.003(5)
_refine_ls_extinction_method none
_refine_ls_goodness_of_fit_ref 1.035
_refine_ls_hydrogen_treatment constr
_refine_ls_matrix_type full
_refine_ls_number_parameters 470
_refine_ls_number_reflns 4392
_refine_ls_number_restraints 382
_refine_ls_restrained_S_all 1.030
_refine_ls_R_factor_all 0.0236
_refine_ls_R_factor_gt 0.0233
_refine_ls_shift/su_max 0.000
_refine_ls_shift/su_mean 0.000
_refine_ls_structure_factor_coef Fsqd
_refine_ls_weighting_details 'w=1/[\s^2^(Fo^2^)+(0.0438P)^2^+0.0878P] where P=(Fo^2^+2Fc^2^)/3'
_refine_ls_weighting_scheme calc
_refine_ls_wR_factor_gt 0.0627
_refine_ls_wR_factor_ref 0.0630
_reflns_Friedel_coverage 0.800
_reflns_Friedel_fraction_full 0.945
_reflns_Friedel_fraction_max 0.945
_reflns_number_gt 4334
_reflns_number_total 4392
_reflns_threshold_expression 'I > 2\s(I)'
_cod_data_source_file ja6b12421_si_002.cif
_cod_data_source_block ca101116_1_1
_cod_database_code 4131222
_chemical_oxdiff_formula 'C11 H10 N O'
_chemical_oxdiff_usercomment 'C6 H4 N2 O'
_shelx_space_group_comment
;
The symmetry employed for this shelxl refinement is uniquely defined
by the following loop, which should always be used as a source of
symmetry information in preference to the above space-group names.
They are only intended as comments.
;
_reflns_odcompleteness_completeness 100.00
_reflns_odcompleteness_iscentric 1
_reflns_odcompleteness_theta 66.97
_olex2_refinement_description
;
1. Fixed Uiso
 At 1.2 times of:
  All C(H) groups
2. Restrained distances
 N1-C20A \\sim N1-C20 \\sim N1-C22 \\sim N1-C22A
 with sigma of 0.02
 C26A-C20A \\sim C26-C20 \\sim C28A-C22A \\sim C28-C22
 with sigma of 0.02
 C24A-C20A \\sim C24-C20 \\sim C27-C22 \\sim C27A-C22A
 with sigma of 0.02
 C31-C24 \\sim C31A-C24A \\sim C34-C27 \\sim C34A-C27A
 with sigma of 0.02
 C34-C30 \\sim C34A-C30A \\sim C31A-C29A \\sim C31-C29
 with sigma of 0.02
 C33A-C29A \\sim C33-C29 \\sim C30-C25 \\sim C30A-C25A
 with sigma of 0.02
 C33A-C26A \\sim C33-C26 \\sim C28A-C25A \\sim C28-C25
 with sigma of 0.02
 C26-C23 \\sim C26A-C23A \\sim C32A-C28A \\sim C32-C28
 with sigma of 0.02
 C32A-C23A \\sim C32-C23
 with sigma of 0.02
3. Restrained planarity
 C28A, C25A, C30A, C34A, C27A, C22A
 with sigma of 0.1
 C31A, C29A, C33A, C26A, C20A, C24A
 with sigma of 0.1
 C22, C25, C27, C28, C30, C34
 with sigma of 0.1
 C20, C24, C26, C29, C31, C33
 with sigma of 0.1
4. Rigid bond restraints
 N1, C20, C22, C23, C24, C25, C26, C27, C28, C29, C30, C31, C32, C33, C34,
 C31A, C29A, C33A, C26A, C20A, C24A, C23A, C32A, C28A, C25A, C30A, C34A, C27A,
 C22A
 with sigma for 1-2 distances of 0.01 and sigma for 1-3 distances of 0.01
5. Rigid body (RIGU) restrains
 N1, C20, C22, C23, C24, C25, C26, C27, C28, C29, C30, C31, C32, C33, C34,
 C31A, C29A, C33A, C26A, C20A, C24A, C23A, C32A, C28A, C25A, C30A, C34A, C27A,
 C22A
 with sigma for 1-2 distances of 0.004 and sigma for 1-3 distances of 0.004
6. Others
 Sof(C20A)=Sof(C22A)=Sof(C23A)=Sof(H23A)=Sof(C24A)=Sof(H24A)=Sof(C25A)=
 Sof(H25A)=Sof(C26A)=Sof(C27A)=Sof(H27A)=Sof(C28A)=Sof(C29A)=Sof(H29A)=
 Sof(C30A)=Sof(H30A)=Sof(C31A)=Sof(H31A)=Sof(C32A)=Sof(H32A)=Sof(C33A)=
 Sof(H33A)=Sof(C34A)=Sof(H34A)=1-FVAR(1)
 Sof(C20)=Sof(C22)=Sof(C23)=Sof(H23)=Sof(C24)=Sof(H24)=Sof(C25)=Sof(H25)=
 Sof(C26)=Sof(C27)=Sof(H27)=Sof(C28)=Sof(C29)=Sof(H29)=Sof(C30)=Sof(H30)=
 Sof(C31)=Sof(H31)=Sof(C32)=Sof(H32)=Sof(C33)=Sof(H33)=Sof(C34)=Sof(H34)=FVAR(1)
7.a Aromatic/amide H refined with riding coordinates:
 C8(H8), C9(H9), C10(H10), C11(H11), C12(H12), C13(H13), C15(H15), C16(H16),
 C17(H17), C18(H18), C19(H19), C21(H21), C23(H23), C24(H24), C25(H25), C27(H27),
  C29(H29), C30(H30), C31(H31), C32(H32), C33(H33), C34(H34), C23A(H23A),
 C24A(H24A), C25A(H25A), C27A(H27A), C29A(H29A), C30A(H30A), C31A(H31A),
 C32A(H32A), C33A(H33A), C34A(H34A)
;
_shelx_shelxl_version_number 2014/7
_olex2_date_sample_data_collection 2016-11-10
_olex2_date_sample_submission 2016-11-10
_olex2_submission_original_sample_id ca101116_1_1
_olex2_submission_special_instructions 'No special instructions were received'
_oxdiff_exptl_absorpt_empirical_details
;
Empirical correction (ABSPACK) includes:
- Absorption correction using spherical harmonics
- Frame scaling
;
_oxdiff_exptl_absorpt_empirical_full_max 1.277
_oxdiff_exptl_absorpt_empirical_full_min 0.831

loop_
_space_group_symop_operation_xyz
'x, y, z'
'-x, y+1/2, -z'

loop_
_atom_site_label
_atom_site_type_symbol
_atom_site_fract_x
_atom_site_fract_y
_atom_site_fract_z
_atom_site_U_iso_or_equiv
_atom_site_adp_type
_atom_site_occupancy
_atom_site_site_symmetry_order
_atom_site_calc_flag
_atom_site_refinement_flags_posn
_atom_site_refinement_flags_adp
_atom_site_refinement_flags_occupancy
_atom_site_disorder_assembly
_atom_site_disorder_group
P1 P 0.86111(3) 0.54359(7) 0.22919(3) 0.03394(13) Uani 1 1 d . . . . .
O1 O 0.83022(10) 0.74966(19) 0.25220(8) 0.0366(3) Uani 1 1 d . . . . .
O2 O 0.80471(10) 0.44672(18) 0.31875(8) 0.0328(3) Uani 1 1 d . . . . .
N1 N 0.76685(13) 0.4749(2) 0.13977(10) 0.0368(4) Uani 1 1 d D U . . .
C1 C 0.58656(14) 0.7895(2) 0.39107(12) 0.0300(4) Uani 1 1 d . . . . .
C2 C 0.51194(15) 0.8797(2) 0.32141(13) 0.0355(4) Uani 1 1 d . . . . .
C3 C 0.72769(15) 0.8001(2) 0.28162(12) 0.0324(4) Uani 1 1 d . . . . .
C4 C 0.81101(13) 0.7182(3) 0.53739(12) 0.0304(4) Uani 1 1 d . . . . .
C5 C 0.83251(13) 0.5098(3) 0.41155(11) 0.0303(4) Uani 1 1 d . . . . .
C6 C 0.78159(13) 0.6597(2) 0.44036(11) 0.0285(4) Uani 1 1 d . . . . .
C7 C 0.69934(14) 0.7548(2) 0.37109(11) 0.0295(4) Uani 1 1 d . . . . .
C8 C 0.65640(17) 0.8987(3) 0.21512(13) 0.0392(4) Uani 1 1 d . . . . .
H8 H 0.6817 0.9369 0.1565 0.047 Uiso 1 1 calc R . . . .
C9 C 0.54271(15) 0.7261(2) 0.47453(13) 0.0333(4) Uani 1 1 d . . . . .
H9 H 0.5911 0.6678 0.5225 0.040 Uiso 1 1 calc R . . . .
C10 C 0.77193(16) 0.8791(3) 0.57304(14) 0.0380(4) Uani 1 1 d . . . . .
H10 H 0.7262 0.9543 0.5312 0.046 Uiso 1 1 calc R . . . .
C11 C 0.79894(18) 0.9280(3) 0.66683(15) 0.0463(5) Uani 1 1 d . . . . .
H11 H 0.7719 1.0364 0.6894 0.056 Uiso 1 1 calc R . . . .
C12 C 0.55141(17) 0.9386(3) 0.23554(14) 0.0411(5) Uani 1 1 d . . . . .
H12 H 0.5039 1.0071 0.1914 0.049 Uiso 1 1 calc R . . . .
C13 C 0.90841(16) 0.6663(3) 0.69753(13) 0.0422(5) Uani 1 1 d . . . . .
H13 H 0.9548 0.5944 0.7406 0.051 Uiso 1 1 calc R . . . .
C14 C 0.88424(14) 0.6125(3) 0.60053(12) 0.0334(4) Uani 1 1 d . . . . .
C15 C 0.39831(16) 0.8996(3) 0.33796(15) 0.0424(5) Uani 1 1 d . . . . .
H15 H 0.3486 0.9605 0.2920 0.051 Uiso 1 1 calc R . . . .
C16 C 0.90822(14) 0.4090(3) 0.47250(13) 0.0367(4) Uani 1 1 d . . . . .
H16 H 0.9423 0.3073 0.4487 0.044 Uiso 1 1 calc R . . . .
C17 C 0.43237(16) 0.7468(3) 0.48767(15) 0.0395(4) Uani 1 1 d . . . . .
H17 H 0.4052 0.7023 0.5443 0.047 Uiso 1 1 calc R . . . .
C18 C 0.35881(16) 0.8332(3) 0.41843(16) 0.0442(5) Uani 1 1 d . . . . .
H18 H 0.2820 0.8453 0.4276 0.053 Uiso 1 1 calc R . . . .
C19 C 0.93226(14) 0.4585(3) 0.56598(13) 0.0371(4) Uani 1 1 d . . . . .
H19 H 0.9816 0.3890 0.6080 0.045 Uiso 1 1 calc R . . . .
C21 C 0.86656(19) 0.8184(3) 0.73000(13) 0.0487(6) Uani 1 1 d . . . . .
H21 H 0.8829 0.8510 0.7955 0.058 Uiso 1 1 calc R . . . .
C20 C 0.6536(7) 0.5092(13) 0.1194(6) 0.0352(16) Uani 0.584(7) 1 d D U P A 1
C22 C 0.8141(10) 0.3448(13) 0.0779(5) 0.0327(16) Uani 0.584(7) 1 d D U P A 1
C23 C 0.6852(8) 0.6352(11) -0.0406(6) 0.0445(17) Uani 0.584(7) 1 d D U P A 1
H23 H 0.6663 0.7386 -0.0770 0.053 Uiso 0.584(7) 1 calc R . P A 1
C24 C 0.5836(6) 0.4634(11) 0.1875(5) 0.0378(14) Uani 0.584(7) 1 d D U P A 1
H24 H 0.6118 0.4003 0.2435 0.045 Uiso 0.584(7) 1 calc R . P A 1
C25 C 0.8730(8) 0.2586(13) -0.0762(6) 0.0503(19) Uani 0.584(7) 1 d D U P A 1
H25 H 0.8794 0.2823 -0.1421 0.060 Uiso 0.584(7) 1 calc R . P A 1
C26 C 0.6158(4) 0.5946(7) 0.0344(4) 0.0385(11) Uani 0.584(7) 1 d D U P A 1
C27 C 0.8554(5) 0.1851(9) 0.1164(4) 0.0381(12) Uani 0.584(7) 1 d D U P A 1
H27 H 0.8496 0.1595 0.1821 0.046 Uiso 0.584(7) 1 calc R . P A 1
C28 C 0.8209(4) 0.3813(9) -0.0204(3) 0.0392(12) Uani 0.584(7) 1 d D U P A 1
C29 C 0.4312(6) 0.5983(13) 0.0912(7) 0.0465(18) Uani 0.584(7) 1 d D U P A 1
H29 H 0.3546 0.6311 0.0813 0.056 Uiso 0.584(7) 1 calc R . P A 1
C30 C 0.9149(4) 0.1027(9) -0.0351(5) 0.0528(15) Uani 0.584(7) 1 d D U P A 1
H30 H 0.9512 0.0212 -0.0730 0.063 Uiso 0.584(7) 1 calc R . P A 1
C31 C 0.4710(4) 0.5109(7) 0.1732(4) 0.0457(12) Uani 0.584(7) 1 d D U P A 1
H31 H 0.4223 0.4826 0.2201 0.055 Uiso 0.584(7) 1 calc R . P A 1
C32 C 0.7740(5) 0.5428(10) -0.0648(3) 0.0479(12) Uani 0.584(7) 1 d D U P A 1
H32 H 0.8102 0.5880 -0.1168 0.057 Uiso 0.584(7) 1 calc R . P A 1
C33 C 0.5020(4) 0.6392(6) 0.0224(4) 0.0474(12) Uani 0.584(7) 1 d D U P A 1
H33 H 0.4727 0.6991 -0.0344 0.057 Uiso 0.584(7) 1 calc R . P A 1
C34 C 0.9045(3) 0.0637(8) 0.0608(4) 0.0495(12) Uani 0.584(7) 1 d D U P A 1
H34 H 0.9311 -0.0454 0.0876 0.059 Uiso 0.584(7) 1 calc R . P A 1
C20A C 0.6399(8) 0.4893(19) 0.1419(8) 0.031(2) Uani 0.416(7) 1 d D U P A 2
C22A C 0.8008(15) 0.3771(19) 0.0616(8) 0.036(2) Uani 0.416(7) 1 d D U P A 2
C23A C 0.6288(8) 0.6622(10) -0.0120(6) 0.0473(17) Uani 0.416(7) 1 d D U P A 2
H23A H 0.5948 0.7671 -0.0381 0.057 Uiso 0.416(7) 1 calc R . P A 2
C24A C 0.5844(8) 0.4169(16) 0.2151(7) 0.038(2) Uani 0.416(7) 1 d D U P A 2
H24A H 0.6250 0.3484 0.2638 0.046 Uiso 0.416(7) 1 calc R . P A 2
C25A C 0.8328(7) 0.3562(13) -0.1008(5) 0.0553(19) Uani 0.416(7) 1 d D U P A 2
H25A H 0.8256 0.4002 -0.1647 0.066 Uiso 0.416(7) 1 calc R . P A 2
C26A C 0.5785(6) 0.5859(8) 0.0670(5) 0.0357(15) Uani 0.416(7) 1 d D U P A 2
C27A C 0.8539(8) 0.2231(14) 0.0828(7) 0.047(2) Uani 0.416(7) 1 d D U P A 2
H27A H 0.8583 0.1767 0.1461 0.056 Uiso 0.416(7) 1 calc R . P A 2
C28A C 0.7832(7) 0.4473(13) -0.0295(5) 0.0399(16) Uani 0.416(7) 1 d D U P A 2
C29A C 0.4107(6) 0.5439(11) 0.1477(7) 0.0539(18) Uani 0.416(7) 1 d D U P A 2
H29A H 0.3333 0.5659 0.1509 0.065 Uiso 0.416(7) 1 calc R . P A 2
C30A C 0.8921(12) 0.2028(19) -0.0792(10) 0.058(3) Uani 0.416(7) 1 d D U P A 2
H30A H 0.9265 0.1450 -0.1287 0.070 Uiso 0.416(7) 1 calc R . P A 2
C31A C 0.4694(5) 0.4436(12) 0.2179(6) 0.0517(18) Uani 0.416(7) 1 d D U P A 2
H31A H 0.4323 0.3930 0.2679 0.062 Uiso 0.416(7) 1 calc R . P A 2
C32A C 0.7181(12) 0.6045(17) -0.0539(9) 0.045(2) Uani 0.416(7) 1 d D U P A 2
H32A H 0.7406 0.6744 -0.1049 0.054 Uiso 0.416(7) 1 calc R . P A 2
C33A C 0.4632(8) 0.6129(17) 0.0726(10) 0.047(3) Uani 0.416(7) 1 d D U P A 2
H33A H 0.4209 0.6795 0.0241 0.057 Uiso 0.416(7) 1 calc R . P A 2
C34A C 0.9029(6) 0.1318(14) 0.0103(8) 0.061(2) Uani 0.416(7) 1 d D U P A 2
H34A H 0.9421 0.0244 0.0236 0.073 Uiso 0.416(7) 1 calc R . P A 2

loop_
_atom_site_aniso_label
_atom_site_aniso_U_11
_atom_site_aniso_U_22
_atom_site_aniso_U_33
_atom_site_aniso_U_23
_atom_site_aniso_U_13
_atom_site_aniso_U_12
P1 0.0277(2) 0.0474(3) 0.0270(2) -0.00326(19) 0.00432(14) -0.0001(2)
O1 0.0360(6) 0.0431(8) 0.0315(6) -0.0005(6) 0.0079(5) -0.0058(6)
O2 0.0349(6) 0.0367(7) 0.0271(6) -0.0021(5) 0.0039(5) 0.0043(5)
N1 0.0365(8) 0.0447(9) 0.0286(7) -0.0045(7) 0.0005(6) 0.0030(7)
C1 0.0305(8) 0.0233(9) 0.0351(9) -0.0048(7) -0.0013(7) 0.0014(7)
C2 0.0384(9) 0.0263(9) 0.0397(10) -0.0060(8) -0.0058(7) 0.0049(7)
C3 0.0353(9) 0.0290(10) 0.0324(8) -0.0017(7) 0.0011(7) -0.0047(7)
C4 0.0240(7) 0.0391(10) 0.0284(8) 0.0004(7) 0.0037(6) -0.0070(7)
C5 0.0257(7) 0.0402(11) 0.0254(7) -0.0005(7) 0.0045(6) 0.0007(7)
C6 0.0226(7) 0.0351(10) 0.0277(8) 0.0021(7) 0.0027(6) -0.0012(7)
C7 0.0316(8) 0.0272(9) 0.0288(8) -0.0012(7) -0.0006(6) -0.0008(7)
C8 0.0538(11) 0.0307(10) 0.0319(9) 0.0034(8) -0.0006(8) -0.0037(9)
C9 0.0319(8) 0.0270(9) 0.0408(9) -0.0013(8) 0.0038(7) 0.0016(7)
C10 0.0384(9) 0.0400(11) 0.0356(9) -0.0035(8) 0.0037(7) -0.0059(8)
C11 0.0526(11) 0.0468(13) 0.0402(10) -0.0125(9) 0.0078(8) -0.0134(10)
C12 0.0512(11) 0.0298(10) 0.0391(10) 0.0024(8) -0.0102(8) 0.0068(9)
C13 0.0385(10) 0.0573(13) 0.0296(9) 0.0049(9) -0.0026(7) -0.0142(9)
C14 0.0248(8) 0.0457(11) 0.0293(8) 0.0048(7) 0.0007(6) -0.0089(7)
C15 0.0360(9) 0.0343(11) 0.0539(12) -0.0093(9) -0.0104(8) 0.0111(8)
C16 0.0281(8) 0.0473(11) 0.0352(9) 0.0029(8) 0.0058(7) 0.0086(8)
C17 0.0354(9) 0.0304(10) 0.0542(11) -0.0045(9) 0.0112(8) 0.0000(8)
C18 0.0300(9) 0.0375(11) 0.0648(13) -0.0122(10) 0.0042(9) 0.0059(8)
C19 0.0239(8) 0.0520(12) 0.0349(9) 0.0098(8) 0.0001(7) 0.0019(8)
C21 0.0578(13) 0.0590(15) 0.0287(10) -0.0065(9) 0.0011(9) -0.0207(11)
C20 0.040(3) 0.033(3) 0.031(3) -0.008(2) 0.0004(19) -0.0012(19)
C22 0.031(3) 0.045(4) 0.023(3) -0.003(2) 0.005(2) -0.005(2)
C23 0.052(5) 0.046(3) 0.034(3) 0.007(3) -0.002(3) -0.002(3)
C24 0.035(2) 0.044(4) 0.034(4) -0.008(2) 0.001(2) 0.003(2)
C25 0.036(3) 0.075(5) 0.041(3) -0.017(3) 0.010(2) -0.004(3)
C26 0.039(2) 0.040(2) 0.035(3) -0.004(2) -0.0007(18) -0.002(2)
C27 0.0284(19) 0.049(3) 0.036(3) -0.004(2) 0.002(2) 0.0050(18)
C28 0.033(2) 0.056(3) 0.029(2) -0.0026(19) 0.0044(16) -0.0065(19)
C29 0.026(3) 0.048(3) 0.064(4) -0.016(3) -0.006(3) 0.006(3)
C30 0.034(2) 0.079(4) 0.047(3) -0.031(3) 0.0071(19) 0.001(2)
C31 0.032(2) 0.047(3) 0.057(3) -0.016(2) 0.001(2) 0.001(2)
C32 0.052(3) 0.060(3) 0.032(2) 0.002(2) 0.0060(19) -0.009(3)
C33 0.043(2) 0.043(2) 0.053(2) -0.0090(19) -0.014(2) 0.0086(18)
C34 0.0352(17) 0.060(3) 0.053(3) -0.016(2) 0.0013(16) 0.0062(19)
C20A 0.028(3) 0.036(4) 0.027(5) -0.002(3) -0.007(3) 0.008(3)
C22A 0.035(5) 0.040(4) 0.033(4) -0.005(3) 0.006(4) -0.008(3)
C23A 0.051(4) 0.043(3) 0.046(4) 0.007(3) -0.007(3) -0.004(3)
C24A 0.026(3) 0.055(6) 0.034(5) -0.010(3) 0.004(3) -0.001(3)
C25A 0.051(4) 0.077(5) 0.040(3) -0.022(3) 0.015(3) -0.021(3)
C26A 0.036(3) 0.027(3) 0.042(3) -0.005(2) -0.008(2) 0.003(2)
C27A 0.038(3) 0.053(5) 0.049(5) -0.003(4) -0.001(4) 0.003(3)
C28A 0.041(4) 0.048(4) 0.030(3) -0.003(3) 0.002(3) -0.014(3)
C29A 0.030(3) 0.055(4) 0.075(5) -0.024(4) -0.001(3) 0.001(3)
C30A 0.043(6) 0.076(7) 0.056(5) -0.033(5) 0.011(4) -0.010(4)
C31A 0.032(3) 0.062(5) 0.062(4) -0.022(3) 0.006(3) -0.005(3)
C32A 0.052(7) 0.050(5) 0.032(4) 0.008(4) 0.003(4) -0.006(4)
C33A 0.031(5) 0.040(4) 0.068(6) -0.010(4) -0.008(3) 0.005(4)
C34A 0.041(3) 0.079(5) 0.063(5) -0.025(4) 0.009(4) 0.004(3)

loop_
_atom_type_symbol
_atom_type_description
_atom_type_scat_dispersion_real
_atom_type_scat_dispersion_imag
_atom_type_scat_source
C C 0.0181 0.0091 'International Tables Vol C Tables 4.2.6.8 and 6.1.1.4'
H H 0.0000 0.0000 'International Tables Vol C Tables 4.2.6.8 and 6.1.1.4'
N N 0.0311 0.0180 'International Tables Vol C Tables 4.2.6.8 and 6.1.1.4'
O O 0.0492 0.0322 'International Tables Vol C Tables 4.2.6.8 and 6.1.1.4'
P P 0.2955 0.4335 'International Tables Vol C Tables 4.2.6.8 and 6.1.1.4'

loop_
_geom_angle_atom_site_label_1
_geom_angle_atom_site_label_2
_geom_angle_atom_site_label_3
_geom_angle
O1 P1 O2 98.87(6)
O1 P1 N1 106.96(8)
O2 P1 N1 97.37(7)
C3 O1 P1 122.90(11)
C5 O2 P1 118.44(11)
C20 N1 P1 131.7(4)
C20 N1 C22 116.0(6)
C22 N1 P1 112.1(5)
C20A N1 P1 123.9(5)
C22A N1 P1 120.7(7)
C22A N1 C20A 114.8(9)
C2 C1 C7 119.51(16)
C9 C1 C2 117.68(16)
C9 C1 C7 122.64(15)
C12 C2 C1 119.35(17)
C12 C2 C15 121.45(17)
C15 C2 C1 119.11(18)
O1 C3 C8 116.43(15)
C7 C3 O1 120.80(16)
C7 C3 C8 122.77(17)
C10 C4 C6 122.75(17)
C10 C4 C14 118.14(16)
C14 C4 C6 119.09(17)
O2 C5 C16 117.13(16)
C6 C5 O2 119.24(15)
C6 C5 C16 123.55(15)
C4 C6 C7 122.93(16)
C5 C6 C4 117.44(15)
C5 C6 C7 119.63(14)
C1 C7 C6 122.35(15)
C3 C7 C1 117.43(15)
C3 C7 C6 120.02(15)
C3 C8 H8 120.2
C12 C8 C3 119.53(17)
C12 C8 H8 120.2
C1 C9 H9 119.2
C17 C9 C1 121.52(17)
C17 C9 H9 119.2
C4 C10 H10 119.4
C11 C10 C4 121.1(2)
C11 C10 H10 119.4
C10 C11 H11 119.8
C10 C11 C21 120.3(2)
C21 C11 H11 119.8
C2 C12 H12 119.6
C8 C12 C2 120.82(17)
C8 C12 H12 119.6
C14 C13 H13 119.3
C21 C13 H13 119.3
C21 C13 C14 121.33(19)
C13 C14 C4 118.83(19)
C19 C14 C4 120.07(16)
C19 C14 C13 121.10(17)
C2 C15 H15 119.3
C18 C15 C2 121.38(18)
C18 C15 H15 119.3
C5 C16 H16 120.3
C19 C16 C5 119.41(18)
C19 C16 H16 120.3
C9 C17 H17 119.7
C9 C17 C18 120.70(18)
C18 C17 H17 119.7
C15 C18 C17 119.59(17)
C15 C18 H18 120.2
C17 C18 H18 120.2
C14 C19 H19 119.9
C16 C19 C14 120.28(17)
C16 C19 H19 119.9
C11 C21 H21 119.9
C13 C21 C11 120.13(18)
C13 C21 H21 119.9
N1 C20 C26 119.3(5)
C24 C20 N1 117.9(6)
C24 C20 C26 122.7(7)
C27 C22 N1 120.1(5)
C27 C22 C28 119.3(6)
C28 C22 N1 120.6(6)
C26 C23 H23 116.4
C32 C23 H23 116.4
C32 C23 C26 127.3(7)
C20 C24 H24 120.4
C20 C24 C31 119.3(6)
C31 C24 H24 120.4
C28 C25 H25 120.1
C30 C25 H25 120.1
C30 C25 C28 119.9(6)
C20 C26 C23 124.1(6)
C20 C26 C33 116.3(6)
C33 C26 C23 119.6(6)
C22 C27 H27 119.4
C34 C27 C22 121.3(5)
C34 C27 H27 119.4
C22 C28 C32 121.3(5)
C25 C28 C22 119.1(6)
C25 C28 C32 119.6(5)
C31 C29 H29 119.8
C31 C29 C33 120.3(6)
C33 C29 H29 119.8
C25 C30 H30 119.5
C25 C30 C34 121.1(5)
C34 C30 H30 119.5
C24 C31 H31 120.2
C29 C31 C24 119.7(5)
C29 C31 H31 120.2
C23 C32 C28 127.5(6)
C23 C32 H32 116.3
C28 C32 H32 116.3
C26 C33 H33 119.2
C29 C33 C26 121.7(5)
C29 C33 H33 119.2
C27 C34 C30 119.3(5)
C27 C34 H34 120.3
C30 C34 H34 120.3
C24A C20A N1 122.7(7)
C24A C20A C26A 119.6(8)
C26A C20A N1 117.6(7)
C27A C22A N1 116.9(9)
C27A C22A C28A 124.1(10)
C28A C22A N1 119.0(9)
C26A C23A H23A 115.7
C32A C23A H23A 115.7
C32A C23A C26A 128.6(9)
C20A C24A H24A 119.5
C20A C24A C31A 120.9(8)
C31A C24A H24A 119.5
C28A C25A H25A 119.7
C30A C25A H25A 119.7
C30A C25A C28A 120.6(9)
C20A C26A C23A 123.1(6)
C33A C26A C20A 118.1(8)
C33A C26A C23A 118.7(7)
C22A C27A H27A 120.2
C22A C27A C34A 119.5(9)
C34A C27A H27A 120.2
C22A C28A C25A 115.8(10)
C22A C28A C32A 124.3(9)
C25A C28A C32A 119.9(9)
C31A C29A H29A 119.7
C31A C29A C33A 120.7(8)
C33A C29A H29A 119.7
C25A C30A H30A 118.9
C34A C30A C25A 122.2(10)
C34A C30A H30A 118.9
C24A C31A H31A 120.2
C29A C31A C24A 119.5(7)
C29A C31A H31A 120.2
C23A C32A C28A 126.8(10)
C23A C32A H32A 116.6
C28A C32A H32A 116.6
C26A C33A H33A 119.5
C29A C33A C26A 121.1(9)
C29A C33A H33A 119.5
C27A C34A H34A 121.2
C30A C34A C27A 117.6(9)
C30A C34A H34A 121.2

loop_
_geom_bond_atom_site_label_1
_geom_bond_atom_site_label_2
_geom_bond_distance
P1 O1 1.6463(15)
P1 O2 1.6583(12)
P1 N1 1.6806(15)
O1 C3 1.394(2)
O2 C5 1.392(2)
N1 C20 1.386(8)
N1 C22 1.466(8)
N1 C20A 1.534(10)
N1 C22A 1.417(12)
C1 C2 1.428(2)
C1 C7 1.437(2)
C1 C9 1.415(3)
C2 C12 1.411(3)
C2 C15 1.418(3)
C3 C7 1.376(2)
C3 C8 1.412(3)
C4 C6 1.438(2)
C4 C10 1.417(3)
C4 C14 1.427(3)
C5 C6 1.372(3)
C5 C16 1.407(3)
C6 C7 1.496(2)
C8 H8 0.9500
C8 C12 1.357(3)
C9 H9 0.9500
C9 C17 1.367(2)
C10 H10 0.9500
C10 C11 1.370(3)
C11 H11 0.9500
C11 C21 1.408(3)
C12 H12 0.9500
C13 H13 0.9500
C13 C14 1.418(3)
C13 C21 1.356(3)
C14 C19 1.411(3)
C15 H15 0.9500
C15 C18 1.364(3)
C16 H16 0.9500
C16 C19 1.363(3)
C17 H17 0.9500
C17 C18 1.404(3)
C18 H18 0.9500
C19 H19 0.9500
C21 H21 0.9500
C20 C24 1.380(7)
C20 C26 1.390(8)
C22 C27 1.396(8)
C22 C28 1.415(8)
C23 H23 0.9500
C23 C26 1.441(8)
C23 C32 1.351(8)
C24 H24 0.9500
C24 C31 1.395(8)
C25 H25 0.9500
C25 C28 1.404(9)
C25 C30 1.386(11)
C26 C33 1.402(6)
C27 H27 0.9500
C27 C34 1.377(7)
C28 C32 1.460(7)
C29 H29 0.9500
C29 C31 1.368(10)
C29 C33 1.386(8)
C30 H30 0.9500
C30 C34 1.393(7)
C31 H31 0.9500
C32 H32 0.9500
C33 H33 0.9500
C34 H34 0.9500
C20A C24A 1.394(10)
C20A C26A 1.421(10)
C22A C27A 1.350(12)
C22A C28A 1.377(12)
C23A H23A 0.9500
C23A C26A 1.437(9)
C23A C32A 1.350(12)
C24A H24A 0.9500
C24A C31A 1.402(10)
C25A H25A 0.9500
C25A C28A 1.398(9)
C25A C30A 1.382(13)
C26A C33A 1.412(10)
C27A H27A 0.9500
C27A C34A 1.407(12)
C28A C32A 1.448(13)
C29A H29A 0.9500
C29A C31A 1.377(11)
C29A C33A 1.385(12)
C30A H30A 0.9500
C30A C34A 1.358(15)
C31A H31A 0.9500
C32A H32A 0.9500
C33A H33A 0.9500
C34A H34A 0.9500

loop_
_geom_torsion_atom_site_label_1
_geom_torsion_atom_site_label_2
_geom_torsion_atom_site_label_3
_geom_torsion_atom_site_label_4
_geom_torsion
P1 O1 C3 C7 69.4(2)
P1 O1 C3 C8 -110.74(16)
P1 O2 C5 C6 78.96(16)
P1 O2 C5 C16 -104.22(16)
P1 N1 C20 C24 -59.4(10)
P1 N1 C20 C26 117.7(6)
P1 N1 C22 C27 60.8(10)
P1 N1 C22 C28 -117.6(8)
P1 N1 C20A C24A -56.1(14)
P1 N1 C20A C26A 121.9(8)
P1 N1 C22A C27A 59.2(16)
P1 N1 C22A C28A -117.5(12)
O1 P1 O2 C5 -51.12(13)
O1 P1 N1 C20 -37.1(5)
O1 P1 N1 C22 148.3(4)
O1 P1 N1 C20A -52.8(6)
O1 P1 N1 C22A 135.7(7)
O1 C3 C7 C1 -171.35(15)
O1 C3 C7 C6 3.7(3)
O1 C3 C8 C12 174.12(17)
O2 P1 O1 C3 -40.56(13)
O2 P1 N1 C20 64.6(5)
O2 P1 N1 C22 -110.0(4)
O2 P1 N1 C20A 48.8(6)
O2 P1 N1 C22A -122.7(7)
O2 C5 C6 C4 178.76(14)
O2 C5 C6 C7 -1.4(2)
O2 C5 C16 C19 -175.53(16)
N1 P1 O1 C3 60.01(14)
N1 P1 O2 C5 -159.65(13)
N1 C20 C24 C31 174.1(7)
N1 C20 C26 C23 6.7(12)
N1 C20 C26 C33 -174.4(6)
N1 C22 C27 C34 -177.2(8)
N1 C22 C28 C25 176.0(8)
N1 C22 C28 C32 -4.6(13)
N1 C20A C24A C31A 175.5(10)
N1 C20A C26A C23A 3.1(15)
N1 C20A C26A C33A -174.7(9)
N1 C22A C27A C34A -171.5(11)
N1 C22A C28A C25A 171.2(10)
N1 C22A C28A C32A -9(2)
C1 C2 C12 C8 5.2(3)
C1 C2 C15 C18 -0.6(3)
C1 C9 C17 C18 -0.4(3)
C2 C1 C7 C3 -4.6(3)
C2 C1 C7 C6 -179.46(16)
C2 C1 C9 C17 1.3(3)
C2 C15 C18 C17 1.5(3)
C3 C8 C12 C2 -1.3(3)
C4 C6 C7 C1 -56.9(2)
C4 C6 C7 C3 128.38(18)
C4 C10 C11 C21 0.0(3)
C4 C14 C19 C16 -0.6(2)
C5 C6 C7 C1 123.32(18)
C5 C6 C7 C3 -51.4(2)
C5 C16 C19 C14 -1.9(3)
C6 C4 C10 C11 177.95(17)
C6 C4 C14 C13 -176.80(16)
C6 C4 C14 C19 3.9(2)
C6 C5 C16 C19 1.1(3)
C7 C1 C2 C12 -2.1(3)
C7 C1 C2 C15 174.50(17)
C7 C1 C9 C17 -173.88(18)
C7 C3 C8 C12 -6.0(3)
C8 C3 C7 C1 8.7(3)
C8 C3 C7 C6 -176.25(17)
C9 C1 C2 C12 -177.49(17)
C9 C1 C2 C15 -0.8(2)
C9 C1 C7 C3 170.53(16)
C9 C1 C7 C6 -4.4(3)
C9 C17 C18 C15 -1.1(3)
C10 C4 C6 C5 174.22(16)
C10 C4 C6 C7 -5.6(3)
C10 C4 C14 C13 4.3(2)
C10 C4 C14 C19 -174.95(16)
C10 C11 C21 C13 2.2(3)
C12 C2 C15 C18 176.01(19)
C13 C14 C19 C16 -179.88(18)
C14 C4 C6 C5 -4.6(2)
C14 C4 C6 C7 175.60(15)
C14 C4 C10 C11 -3.2(3)
C14 C13 C21 C11 -1.0(3)
C15 C2 C12 C8 -171.41(19)
C16 C5 C6 C4 2.2(2)
C16 C5 C6 C7 -178.02(16)
C21 C13 C14 C4 -2.3(3)
C21 C13 C14 C19 176.95(17)
C20 N1 C22 C27 -114.7(9)
C20 N1 C22 C28 66.9(11)
C20 C24 C31 C29 1.5(10)
C20 C26 C33 C29 -0.8(9)
C22 N1 C20 C24 115.0(8)
C22 N1 C20 C26 -67.9(10)
C22 C27 C34 C30 1.2(9)
C22 C28 C32 C23 -30.0(11)
C23 C26 C33 C29 178.1(7)
C24 C20 C26 C23 -176.3(8)
C24 C20 C26 C33 2.5(11)
C25 C28 C32 C23 149.4(8)
C25 C30 C34 C27 -2.4(8)
C26 C20 C24 C31 -2.9(12)
C26 C23 C32 C28 -0.6(14)
C27 C22 C28 C25 -2.4(14)
C27 C22 C28 C32 177.0(7)
C28 C22 C27 C34 1.2(13)
C28 C25 C30 C34 1.2(11)
C30 C25 C28 C22 1.2(13)
C30 C25 C28 C32 -178.2(6)
C31 C29 C33 C26 -0.5(11)
C32 C23 C26 C20 31.3(13)
C32 C23 C26 C33 -147.5(8)
C33 C29 C31 C24 0.2(11)
C20A N1 C22A C27A -113.1(13)
C20A N1 C22A C28A 70.2(16)
C20A C24A C31A C29A -0.4(14)
C20A C26A C33A C29A -1.5(15)
C22A N1 C20A C24A 115.9(12)
C22A N1 C20A C26A -66.1(13)
C22A C27A C34A C30A -1.3(16)
C22A C28A C32A C23A -31(2)
C23A C26A C33A C29A -179.3(8)
C24A C20A C26A C23A -178.9(9)
C24A C20A C26A C33A 3.4(16)
C25A C28A C32A C23A 148.3(12)
C25A C30A C34A C27A -1.9(17)
C26A C20A C24A C31A -2.5(17)
C26A C23A C32A C28A 1(2)
C27A C22A C28A C25A -5(2)
C27A C22A C28A C32A 174.5(13)
C28A C22A C27A C34A 5(2)
C28A C25A C30A C34A 1.5(16)
C30A C25A C28A C22A 1.9(13)
C30A C25A C28A C32A -177.9(11)
C31A C29A C33A C26A -1.4(14)
C32A C23A C26A C20A 30.8(15)
C32A C23A C26A C33A -151.5(12)
C33A C29A C31A C24A 2.4(11)
